data_4327172
loop_
_publ_author_name
'Jacquelyn T. Price'
'Melanie Lui'
'Nathan D. Jones'
'Paul J. Ragogna'

_publ_contact_author_address
;Department of Chemistry
University of Western Ontario
1151 Richmond St.
London Ontario
Canada
N6A 3K7
;
_publ_contact_author_email pragogna@uwo.ca
_publ_contact_author_name 'Paul J. Ragogna'
_publ_contact_author_phone 519-661-2111
_publ_section_title
;
 Group 15 Pnictenium Cations Supported by a Conjugated Bithiophene
 Backbone
;
_journal_name_full 'Inorganic Chemistry'
_journal_page_first 12810
_journal_page_last 12817
_journal_paper_doi 10.1021/ic201983n
_journal_volume 50
_journal_year 2011
_chemical_formula_moiety 'C24 H18 Cl N2 O2 P S2'
_chemical_formula_sum 'C24 H18 Cl N2 O2 P S2'
_chemical_formula_weight 496.94
_chemical_name_systematic
; 
 ? 
;
_space_group_IT_number 2
_symmetry_cell_setting triclinic
_symmetry_space_group_name_Hall '-P 1'
_symmetry_space_group_name_H-M 'P -1'
_atom_sites_solution_hydrogens geom
_atom_sites_solution_primary direct
_atom_sites_solution_secondary difmap
_audit_creation_method SHELXL-97
_cell_angle_alpha 80.52(3)
_cell_angle_beta 74.17(3)
_cell_angle_gamma 67.92(3)
_cell_formula_units_Z 2
_cell_length_a 8.8245(18)
_cell_length_b 10.045(2)
_cell_length_c 13.898(3)
_cell_measurement_reflns_used 12342
_cell_measurement_temperature 150(2)
_cell_measurement_theta_max 27.48
_cell_measurement_theta_min 1.00
_cell_volume 1095.6(5)
_computing_cell_refinement 'Bruker SMART (Bruker, 1997)'
_computing_data_collection 'Bruker SMART (Bruker, 1997)'
_computing_data_reduction 'Bruker SMART (Bruker, 1997)'
_computing_molecular_graphics 'Bruker SHELXTL (Bruker, 1997)'
_computing_publication_material 'Bruker SHELXTL (Bruker, 1997)'
_computing_structure_refinement 'SHELXL-97 (Sheldrick, 1997)'
_computing_structure_solution 'SHELXS-97 (Sheldrick, 1990)'
_diffrn_ambient_temperature 150(2)
_diffrn_measured_fraction_theta_full .989
_diffrn_measured_fraction_theta_max .989
_diffrn_measurement_device_type 'Bruker PLATFORM diffractometer/SMART 1000 CCD area detector'
_diffrn_measurement_method '\w scans'
_diffrn_radiation_monochromator graphite
_diffrn_radiation_source 'fine-focus sealed tube'
_diffrn_radiation_type MoK\a
_diffrn_radiation_wavelength 0.71073
_diffrn_reflns_av_R_equivalents 0.0282
_diffrn_reflns_av_sigmaI/netI 0.0436
_diffrn_reflns_limit_h_max 11
_diffrn_reflns_limit_h_min -11
_diffrn_reflns_limit_k_max 13
_diffrn_reflns_limit_k_min -12
_diffrn_reflns_limit_l_max 18
_diffrn_reflns_limit_l_min -17
_diffrn_reflns_number 9377
_diffrn_reflns_theta_full 27.57
_diffrn_reflns_theta_max 27.57
_diffrn_reflns_theta_min 1.53
_exptl_absorpt_coefficient_mu 0.464
_exptl_absorpt_correction_T_max 0.9129
_exptl_absorpt_correction_T_min 0.8470
_exptl_absorpt_correction_type multi-scan
_exptl_absorpt_process_details 'SADABS (Sheldrick, 1996)'
_exptl_crystal_colour orange
_exptl_crystal_density_diffrn 1.506
_exptl_crystal_description block
_exptl_crystal_F_000 512
_exptl_crystal_size_max 0.37
_exptl_crystal_size_mid 0.32
_exptl_crystal_size_min 0.20
_refine_diff_density_max .372
_refine_diff_density_min -.467
_refine_diff_density_rms .099
_refine_ls_extinction_method none
_refine_ls_goodness_of_fit_ref 1.112
_refine_ls_hydrogen_treatment constr
_refine_ls_matrix_type full
_refine_ls_number_parameters 291
_refine_ls_number_reflns 5016
_refine_ls_number_restraints 0
_refine_ls_restrained_S_all 1.112
_refine_ls_R_factor_all 0.0599
_refine_ls_R_factor_gt 0.0411
_refine_ls_shift/su_max 0.000
_refine_ls_shift/su_mean 0.000
_refine_ls_structure_factor_coef Fsqd
_refine_ls_weighting_details 'calc w=1/[\s^2^(Fo^2^)+(0.0835P)^2^+0.1155P] where P=(Fo^2^+2Fc^2^)/3'
_refine_ls_weighting_scheme calc
_refine_ls_wR_factor_gt 0.1177
_refine_ls_wR_factor_ref 0.1416
_reflns_number_gt 3882
_reflns_number_total 5016
_reflns_threshold_expression >2sigma(I)
_cod_data_source_file ic201983n_si_001_2.cif
_cod_data_source_block n10035
_cod_original_cell_volume 1095.7(4)
_cod_database_code 4327172

loop_
_symmetry_equiv_pos_as_xyz
'x, y, z'
'-x, -y, -z'

loop_
_atom_site_label
_atom_site_type_symbol
_atom_site_fract_x
_atom_site_fract_y
_atom_site_fract_z
_atom_site_U_iso_or_equiv
_atom_site_adp_type
_atom_site_occupancy
_atom_site_symmetry_multiplicity
_atom_site_calc_flag
_atom_site_refinement_flags
Cl1 Cl 0.09127(8) 0.21228(7) 0.02361(5) 0.03150(17) Uani 1 1 d .
P1 P 0.17202(7) 0.39256(6) 0.03251(4) 0.02202(16) Uani 1 1 d .
S2 S 0.34889(8) 0.17215(7) 0.47123(4) 0.02989(17) Uani 1 1 d .
S1 S 0.72610(7) 0.03097(6) 0.29692(4) 0.02424(16) Uani 1 1 d .
O2 O -0.54462(19) 0.63557(17) 0.37937(12) 0.0267(4) Uani 1 1 d .
O1 O 0.8809(2) 0.15310(17) -0.30821(12) 0.0269(4) Uani 1 1 d .
N2 N 0.1162(2) 0.40695(19) 0.15808(14) 0.0210(4) Uani 1 1 d .
N1 N 0.3740(2) 0.30835(19) 0.03920(14) 0.0213(4) Uani 1 1 d .
C10 C -0.6474(3) 0.5481(3) 0.4163(2) 0.0334(6) Uani 1 1 d .
H1A H -0.6621 0.5113 0.3597 0.050 Uiso 1 1 calc R
H1B H -0.7574 0.6061 0.4546 0.050 Uiso 1 1 calc R
H1C H -0.5929 0.4672 0.4598 0.050 Uiso 1 1 calc R
C9 C -0.3869(3) 0.5724(2) 0.32226(16) 0.0217(5) Uani 1 1 d .
C21 C -0.3154(3) 0.4278(3) 0.30168(18) 0.0275(5) Uani 1 1 d .
H3 H -0.3789 0.3660 0.3255 0.033 Uiso 1 1 calc R
C20 C -0.1513(3) 0.3745(2) 0.24623(18) 0.0258(5) Uani 1 1 d .
H4 H -0.1023 0.2758 0.2325 0.031 Uiso 1 1 calc R
C6 C -0.0579(3) 0.4642(2) 0.21064(16) 0.0204(5) Uani 1 1 d .
C5 C 0.5042(3) 0.2646(2) -0.05051(16) 0.0203(5) Uani 1 1 d .
C4 C 0.6080(3) 0.3444(3) -0.09164(18) 0.0274(5) Uani 1 1 d .
H7 H 0.5936 0.4271 -0.0605 0.033 Uiso 1 1 calc R
C3 C 0.7318(3) 0.3041(3) -0.17752(18) 0.0268(5) Uani 1 1 d .
H8 H 0.8032 0.3587 -0.2051 0.032 Uiso 1 1 calc R
C2 C 0.7529(3) 0.1842(2) -0.22402(16) 0.0208(5) Uani 1 1 d .
C1 C 0.8891(3) 0.0466(3) -0.36809(19) 0.0372(6) Uani 1 1 d .
H10A H 0.9047 -0.0456 -0.3282 0.056 Uiso 1 1 calc R
H10B H 0.9839 0.0355 -0.4265 0.056 Uiso 1 1 calc R
H10C H 0.7844 0.0767 -0.3907 0.056 Uiso 1 1 calc R
C23 C 0.6488(3) 0.1043(2) -0.18411(17) 0.0247(5) Uani 1 1 d .
H11 H 0.6621 0.0224 -0.2158 0.030 Uiso 1 1 calc R
C22 C 0.5245(3) 0.1457(2) -0.09703(17) 0.0238(5) Uani 1 1 d .
H12 H 0.4528 0.0915 -0.0693 0.029 Uiso 1 1 calc R
C12 C 0.3956(3) 0.2595(2) 0.13755(16) 0.0197(5) Uani 1 1 d .
C13 C 0.5441(3) 0.1707(2) 0.16816(16) 0.0199(5) Uani 1 1 d .
C16 C 0.7130(3) 0.1026(2) 0.11139(18) 0.0237(5) Uani 1 1 d .
H15 H 0.7454 0.1106 0.0403 0.028 Uiso 1 1 calc R
C15 C 0.8195(3) 0.0268(2) 0.17010(18) 0.0257(5) Uani 1 1 d .
H16 H 0.9353 -0.0244 0.1444 0.031 Uiso 1 1 calc R
C14 C 0.5331(3) 0.1399(2) 0.27164(17) 0.0214(5) Uani 1 1 d .
C25 C 0.3816(3) 0.1973(2) 0.34169(17) 0.0222(5) Uani 1 1 d .
C17 C 0.1419(3) 0.2841(3) 0.48538(18) 0.0297(6) Uani 1 1 d .
H19 H 0.0667 0.3060 0.5489 0.036 Uiso 1 1 calc R
C18 C 0.0968(3) 0.3375(3) 0.39752(18) 0.0262(5) Uani 1 1 d .
H20 H -0.0129 0.4005 0.3929 0.031 Uiso 1 1 calc R
C19 C 0.2333(3) 0.2888(2) 0.31151(17) 0.0214(5) Uani 1 1 d .
C11 C 0.2439(3) 0.3170(2) 0.20717(17) 0.0200(5) Uani 1 1 d .
C7 C -0.1318(3) 0.6095(2) 0.22833(17) 0.0214(5) Uani 1 1 d .
H23 H -0.0697 0.6721 0.2020 0.026 Uiso 1 1 calc R
C8 C -0.2946(3) 0.6633(2) 0.28386(17) 0.0232(5) Uani 1 1 d .
H24 H -0.3441 0.7626 0.2960 0.028 Uiso 1 1 calc R

loop_
_atom_site_aniso_label
_atom_site_aniso_U_11
_atom_site_aniso_U_22
_atom_site_aniso_U_33
_atom_site_aniso_U_23
_atom_site_aniso_U_13
_atom_site_aniso_U_12
Cl1 0.0287(3) 0.0336(3) 0.0345(3) -0.0093(3) -0.0039(3) -0.0128(3)
P1 0.0171(3) 0.0247(3) 0.0214(3) -0.0024(2) -0.0027(2) -0.0050(2)
S2 0.0271(3) 0.0354(4) 0.0201(3) 0.0002(2) -0.0031(2) -0.0056(3)
S1 0.0199(3) 0.0241(3) 0.0263(3) -0.0002(2) -0.0061(2) -0.0051(2)
O2 0.0160(8) 0.0304(9) 0.0278(9) -0.0038(7) 0.0016(7) -0.0055(7)
O1 0.0212(9) 0.0345(9) 0.0229(8) -0.0098(7) 0.0037(7) -0.0103(7)
N2 0.0150(9) 0.0231(10) 0.0220(10) -0.0022(8) -0.0015(8) -0.0051(8)
N1 0.0167(9) 0.0252(10) 0.0185(9) -0.0033(7) -0.0007(7) -0.0049(8)
C10 0.0207(12) 0.0400(15) 0.0350(14) 0.0013(11) 0.0011(10) -0.0126(11)
C9 0.0165(11) 0.0270(12) 0.0188(11) -0.0028(9) -0.0025(9) -0.0049(9)
C21 0.0221(12) 0.0280(13) 0.0317(13) -0.0033(10) 0.0004(10) -0.0119(10)
C20 0.0216(12) 0.0219(11) 0.0306(13) -0.0034(9) -0.0015(10) -0.0063(9)
C6 0.0153(11) 0.0258(11) 0.0183(11) -0.0039(9) -0.0012(8) -0.0062(9)
C5 0.0157(11) 0.0241(11) 0.0189(11) -0.0029(9) -0.0013(8) -0.0058(9)
C4 0.0269(13) 0.0285(12) 0.0284(13) -0.0114(10) 0.0014(10) -0.0132(10)
C3 0.0198(12) 0.0313(13) 0.0304(13) -0.0080(10) 0.0025(10) -0.0136(10)
C2 0.0159(11) 0.0247(11) 0.0180(11) -0.0040(9) -0.0009(8) -0.0039(9)
C1 0.0342(15) 0.0486(16) 0.0289(14) -0.0212(12) 0.0044(11) -0.0149(12)
C23 0.0265(13) 0.0219(11) 0.0251(12) -0.0055(9) -0.0033(10) -0.0082(9)
C22 0.0256(12) 0.0217(11) 0.0237(12) -0.0004(9) -0.0021(9) -0.0107(9)
C12 0.0182(11) 0.0204(11) 0.0213(11) -0.0035(9) -0.0019(9) -0.0086(9)
C13 0.0189(11) 0.0189(10) 0.0223(11) -0.0047(8) -0.0034(9) -0.0068(9)
C16 0.0197(12) 0.0257(12) 0.0242(12) -0.0056(9) -0.0014(9) -0.0073(9)
C15 0.0191(11) 0.0236(12) 0.0306(13) -0.0050(10) -0.0022(10) -0.0044(9)
C14 0.0196(11) 0.0201(11) 0.0255(12) -0.0032(9) -0.0037(9) -0.0083(9)
C25 0.0221(12) 0.0209(11) 0.0228(11) -0.0018(9) -0.0031(9) -0.0083(9)
C17 0.0252(13) 0.0356(14) 0.0220(12) -0.0027(10) 0.0007(10) -0.0075(11)
C18 0.0214(12) 0.0271(12) 0.0268(12) -0.0050(10) -0.0005(10) -0.0068(10)
C19 0.0198(11) 0.0209(11) 0.0227(12) -0.0039(9) -0.0017(9) -0.0075(9)
C11 0.0182(11) 0.0184(11) 0.0230(11) -0.0025(9) -0.0031(9) -0.0068(9)
C7 0.0182(11) 0.0231(11) 0.0226(11) 0.0005(9) -0.0029(9) -0.0090(9)
C8 0.0203(11) 0.0197(11) 0.0276(12) -0.0044(9) -0.0051(9) -0.0041(9)

loop_
_atom_type_symbol
_atom_type_description
_atom_type_scat_dispersion_real
_atom_type_scat_dispersion_imag
_atom_type_scat_source
C C .0033 .0016 'International Tables Vol C Tables 4.2.6.8 and 6.1.1.4'
H H .0000 .0000 'International Tables Vol C Tables 4.2.6.8 and 6.1.1.4'
N N .0061 .0033 'International Tables Vol C Tables 4.2.6.8 and 6.1.1.4'
O O .0106 .0060 'International Tables Vol C Tables 4.2.6.8 and 6.1.1.4'
P P .1023 .0942 'International Tables Vol C Tables 4.2.6.8 and 6.1.1.4'
S S .1246 .1234 'International Tables Vol C Tables 4.2.6.8 and 6.1.1.4'
Cl Cl .1484 .1585 'International Tables Vol C Tables 4.2.6.8 and 6.1.1.4'

loop_
_geom_angle_atom_site_label_1
_geom_angle_atom_site_label_2
_geom_angle_atom_site_label_3
_geom_angle
N1 P1 N2 89.79(10)
N1 P1 Cl1 102.81(7)
N2 P1 Cl1 100.40(7)
C17 S2 C25 91.19(12)
C15 S1 C14 90.77(12)
C9 O2 C10 117.46(18)
C2 O1 C1 117.22(18)
C11 N2 C6 122.31(18)
C11 N2 P1 112.95(14)
C6 N2 P1 121.47(15)
C12 N1 C5 124.24(19)
C12 N1 P1 113.89(15)
C5 N1 P1 120.48(15)
O2 C10 H1A 109.5
O2 C10 H1B 109.5
H1A C10 H1B 109.5
O2 C10 H1C 109.5
H1A C10 H1C 109.5
H1B C10 H1C 109.5
O2 C9 C21 124.9(2)
O2 C9 C8 115.46(19)
C21 C9 C8 119.6(2)
C20 C21 C9 119.7(2)
C20 C21 H3 120.1
C9 C21 H3 120.1
C6 C20 C21 120.5(2)
C6 C20 H4 119.7
C21 C20 H4 119.7
C20 C6 C7 119.5(2)
C20 C6 N2 120.56(19)
C7 C6 N2 119.93(19)
C22 C5 C4 119.5(2)
C22 C5 N1 120.77(19)
C4 C5 N1 119.71(19)
C3 C4 C5 120.2(2)
C3 C4 H7 119.9
C5 C4 H7 119.9
C4 C3 C2 120.4(2)
C4 C3 H8 119.8
C2 C3 H8 119.8
O1 C2 C23 124.6(2)
O1 C2 C3 115.4(2)
C23 C2 C3 120.0(2)
O1 C1 H10A 109.5
O1 C1 H10B 109.5
H10A C1 H10B 109.5
O1 C1 H10C 109.5
H10A C1 H10C 109.5
H10B C1 H10C 109.5
C2 C23 C22 119.2(2)
C2 C23 H11 120.4
C22 C23 H11 120.4
C5 C22 C23 120.8(2)
C5 C22 H12 119.6
C23 C22 H12 119.6
C11 C12 N1 110.00(19)
C11 C12 C13 121.6(2)
N1 C12 C13 128.3(2)
C14 C13 C12 117.3(2)
C14 C13 C16 111.2(2)
C12 C13 C16 131.5(2)
C15 C16 C13 112.6(2)
C15 C16 H15 123.7
C13 C16 H15 123.7
C16 C15 S1 113.73(18)
C16 C15 H16 123.1
S1 C15 H16 123.1
C25 C14 C13 121.3(2)
C25 C14 S1 126.98(18)
C13 C14 S1 111.67(17)
C14 C25 C19 121.6(2)
C14 C25 S2 126.78(19)
C19 C25 S2 111.61(17)
C18 C17 S2 113.56(18)
C18 C17 H19 123.2
S2 C17 H19 123.2
C17 C18 C19 112.8(2)
C17 C18 H20 123.6
C19 C18 H20 123.6
C11 C19 C25 116.9(2)
C11 C19 C18 132.2(2)
C25 C19 C18 110.8(2)
C12 C11 N2 110.75(19)
C12 C11 C19 121.2(2)
N2 C11 C19 128.0(2)
C8 C7 C6 120.3(2)
C8 C7 H23 119.8
C6 C7 H23 119.8
C7 C8 C9 120.2(2)
C7 C8 H24 119.9
C9 C8 H24 119.9

loop_
_geom_bond_atom_site_label_1
_geom_bond_atom_site_label_2
_geom_bond_distance
Cl1 P1 2.2123(9)
P1 N1 1.683(2)
P1 N2 1.6942(19)
S2 C17 1.724(3)
S2 C25 1.735(2)
S1 C15 1.730(2)
S1 C14 1.738(2)
O2 C9 1.367(3)
O2 C10 1.433(3)
O1 C2 1.370(3)
O1 C1 1.430(3)
N2 C11 1.415(3)
N2 C6 1.445(3)
N1 C12 1.413(3)
N1 C5 1.445(3)
C10 H1A 0.9800
C10 H1B 0.9800
C10 H1C 0.9800
C9 C21 1.393(3)
C9 C8 1.393(3)
C21 C20 1.387(3)
C21 H3 0.9500
C20 C6 1.387(3)
C20 H4 0.9500
C6 C7 1.390(3)
C5 C22 1.381(3)
C5 C4 1.387(3)
C4 C3 1.378(3)
C4 H7 0.9500
C3 C2 1.387(3)
C3 H8 0.9500
C2 C23 1.387(3)
C1 H10A 0.9800
C1 H10B 0.9800
C1 H10C 0.9800
C23 C22 1.393(3)
C23 H11 0.9500
C22 H12 0.9500
C12 C11 1.399(3)
C12 C13 1.413(3)
C13 C14 1.405(3)
C13 C16 1.443(3)
C16 C15 1.343(3)
C16 H15 0.9500
C15 H16 0.9500
C14 C25 1.401(3)
C25 C19 1.415(3)
C17 C18 1.351(3)
C17 H19 0.9500
C18 C19 1.443(3)
C18 H20 0.9500
C19 C11 1.415(3)
C7 C8 1.379(3)
C7 H23 0.9500
C8 H24 0.9500

loop_
_cod_related_entry_id
_cod_related_entry_database
_cod_related_entry_code
1 ChemSpider 30661189
